data_7219967
loop_
_publ_author_name
'Gao, Chun-Yan'
'Ma, Zhong-Ying'
'Zhang, Yong-Po'
'Li, Si-Tong'
'Gu, Wen'
'Liu, Xin'
'Tian, Jin-Lei'
'Xu, Jing-Yuan'
'Zhao, Jin-Zhong'
'Yan, Shi-Ping'

_publ_section_title
;
 Four related Mixed-Ligand Nickel(II) Complexes: Effect of Steric
 Encumbrance on the Structure, DNA/BSA binding, DNA cleavage and
 Cytotoxicity
;
_journal_name_full 'RSC Adv.'
_journal_paper_doi 10.1039/C4RA16755D
_journal_year 2015
_chemical_formula_moiety 'C29 H29 Cl2 N5 Ni O5'
_chemical_formula_sum 'C29 H29 Cl2 N5 Ni O5'
_chemical_formula_weight 657.18
_chemical_name_systematic
;
?
;
_space_group_IT_number 15
_symmetry_cell_setting monoclinic
_symmetry_space_group_name_Hall '-C 2yc'
_symmetry_space_group_name_H-M 'C 1 2/c 1'
_atom_sites_solution_hydrogens geom
_atom_sites_solution_primary direct
_atom_sites_solution_secondary difmap
_audit_creation_method SHELXL-97
_audit_update_record
;
2012-11-12 deposited with the CCDC.
2015-03-18 downloaded from the CCDC.
;
_cell_angle_alpha 90.00
_cell_angle_beta 103.16(3)
_cell_angle_gamma 90.00
_cell_formula_units_Z 8
_cell_length_a 22.221(4)
_cell_length_b 15.276(3)
_cell_length_c 17.848(4)
_cell_measurement_temperature 293(2)
_cell_volume 5899(2)
_computing_structure_refinement 'SHELXL-97 (Sheldrick, 1997)'
_computing_structure_solution 'SHELXS-97 (Sheldrick, 1990)'
_diffrn_ambient_temperature 293(2)
_diffrn_measured_fraction_theta_full 0.994
_diffrn_measured_fraction_theta_max 0.994
_diffrn_radiation_monochromator graphite
_diffrn_radiation_source 'fine-focus sealed tube'
_diffrn_radiation_type MoK\a
_diffrn_radiation_wavelength 0.71073
_diffrn_reflns_av_R_equivalents 0.0638
_diffrn_reflns_av_sigmaI/netI 0.0620
_diffrn_reflns_limit_h_max 26
_diffrn_reflns_limit_h_min -26
_diffrn_reflns_limit_k_max 18
_diffrn_reflns_limit_k_min -18
_diffrn_reflns_limit_l_max 20
_diffrn_reflns_limit_l_min -21
_diffrn_reflns_number 16912
_diffrn_reflns_theta_full 25.01
_diffrn_reflns_theta_max 25.01
_diffrn_reflns_theta_min 3.03
_exptl_absorpt_coefficient_mu 0.887
_exptl_absorpt_correction_T_max 0.9166
_exptl_absorpt_correction_T_min 0.7181
_exptl_absorpt_correction_type multi-scan
_exptl_crystal_colour Blue
_exptl_crystal_density_diffrn 1.480
_exptl_crystal_density_method 'not measured'
_exptl_crystal_F_000 2720
_exptl_crystal_size_max 0.40
_exptl_crystal_size_mid 0.28
_exptl_crystal_size_min 0.10
_refine_diff_density_max 0.484
_refine_diff_density_min -0.332
_refine_diff_density_rms 0.063
_refine_ls_extinction_method none
_refine_ls_goodness_of_fit_ref 1.128
_refine_ls_hydrogen_treatment mixed
_refine_ls_matrix_type full
_refine_ls_number_parameters 388
_refine_ls_number_reflns 5164
_refine_ls_number_restraints 5
_refine_ls_restrained_S_all 1.130
_refine_ls_R_factor_all 0.0713
_refine_ls_R_factor_gt 0.0550
_refine_ls_shift/su_max 0.128
_refine_ls_shift/su_mean 0.003
_refine_ls_structure_factor_coef Fsqd
_refine_ls_weighting_details 'calc w=1/[\s^2^(Fo^2^)+(0.0422P)^2^+8.6451P] where P=(Fo^2^+2Fc^2^)/3'
_refine_ls_weighting_scheme calc
_refine_ls_wR_factor_gt 0.1207
_refine_ls_wR_factor_ref 0.1283
_reflns_number_gt 4234
_reflns_number_total 5164
_reflns_threshold_expression >2sigma(I)
_cod_data_source_file c4ra16755d2.cif
_cod_data_source_block aa2
_cod_depositor_comments
;
The following automatic conversions were performed:

'_symmetry_cell_setting' value 'Monoclinic' changed to 'monoclinic'
according to
/usr/data/users/saulius/crontab/automatic-downloads/rss-feeds/RSC/lib/dictionaries/cif_core.dic
dictionary named 'cif_core.dic' version 2.4.2 from 2011-04-26.

Automatic conversion script
Id: cif_fix_values 3105 2015-03-04 15:46:00Z robertas 
;
_cod_original_sg_symbol_H-M C2/c
_cod_database_code 7219967

loop_
_symmetry_equiv_pos_as_xyz
'x, y, z'
'-x, y, -z+1/2'
'x+1/2, y+1/2, z'
'-x+1/2, y+1/2, -z+1/2'
'-x, -y, -z'
'x, -y, z-1/2'
'-x+1/2, -y+1/2, -z'
'x+1/2, -y+1/2, z-1/2'

loop_
_atom_site_label
_atom_site_type_symbol
_atom_site_fract_x
_atom_site_fract_y
_atom_site_fract_z
_atom_site_U_iso_or_equiv
_atom_site_adp_type
_atom_site_occupancy
_atom_site_symmetry_multiplicity
_atom_site_calc_flag
_atom_site_refinement_flags
Ni1 Ni 0.22156(2) -0.04765(3) 0.06565(3) 0.03108(16) Uani 1 1 d .
Cl1 Cl 0.21972(5) -0.19006(6) 0.11862(6) 0.0430(3) Uani 1 1 d .
Cl2 Cl 0.08205(5) 0.71745(7) 0.62418(7) 0.0547(3) Uani 1 1 d .
O1 O 0.0460(2) 0.7061(3) 0.5481(3) 0.1159(16) Uani 1 1 d .
O2 O 0.08463(18) 0.8089(2) 0.6374(3) 0.0947(13) Uani 1 1 d .
O3 O 0.0552(3) 0.6764(4) 0.6756(4) 0.173(3) Uani 1 1 d .
O4 O 0.14235(17) 0.6868(2) 0.6257(3) 0.0920(13) Uani 1 1 d .
O5 O 0.9874(9) 0.4656(7) 0.7001(7) 0.378(9) Uani 1 1 d D
N1 N 0.16708(14) -0.09110(18) -0.03748(18) 0.0362(7) Uani 1 1 d .
N2 N 0.13252(14) -0.03041(18) 0.08449(19) 0.0378(8) Uani 1 1 d .
N3 N 0.26595(14) 0.00890(18) 0.16916(17) 0.0340(7) Uani 1 1 d .
N4 N 0.23669(14) 0.09209(17) 0.03244(17) 0.0319(7) Uani 1 1 d .
N5 N 0.30458(14) -0.06161(18) 0.03430(17) 0.0340(7) Uani 1 1 d .
C1 C 0.18631(19) -0.1187(2) -0.0984(2) 0.0430(10) Uani 1 1 d .
H1 H 0.2278 -0.1116 -0.0986 0.052 Uiso 1 1 calc R
C2 C 0.1486(2) -0.1570(3) -0.1612(2) 0.0527(11) Uani 1 1 d .
H2 H 0.1642 -0.1751 -0.2027 0.063 Uiso 1 1 calc R
C3 C 0.0879(2) -0.1680(3) -0.1618(3) 0.0573(12) Uani 1 1 d .
H3 H 0.0612 -0.1938 -0.2037 0.069 Uiso 1 1 calc R
C4 C 0.0664(2) -0.1401(3) -0.0992(3) 0.0518(11) Uani 1 1 d .
H4 H 0.0250 -0.1467 -0.0985 0.062 Uiso 1 1 calc R
C5 C 0.10724(18) -0.1021(2) -0.0372(2) 0.0391(9) Uani 1 1 d .
C6 C 0.08876(17) -0.0726(2) 0.0325(2) 0.0384(9) Uani 1 1 d .
C7 C 0.0307(2) -0.0872(3) 0.0461(3) 0.0529(11) Uani 1 1 d .
H7 H 0.0013 -0.1181 0.0104 0.064 Uiso 1 1 calc R
C8 C 0.0165(2) -0.0564(3) 0.1115(3) 0.0571(12) Uani 1 1 d .
H8 H -0.0226 -0.0653 0.1206 0.069 Uiso 1 1 calc R
C9 C 0.0609(2) -0.0121(3) 0.1640(3) 0.0548(12) Uani 1 1 d .
H9 H 0.0522 0.0100 0.2089 0.066 Uiso 1 1 calc R
C10 C 0.1179(2) -0.0013(2) 0.1489(2) 0.0455(10) Uani 1 1 d .
H10 H 0.1481 0.0278 0.1850 0.055 Uiso 1 1 calc R
C11 C 0.29856(18) -0.0323(2) 0.2312(2) 0.0403(9) Uani 1 1 d .
H11 H 0.3041 -0.0924 0.2286 0.048 Uiso 1 1 calc R
C12 C 0.3243(2) 0.0100(3) 0.2988(2) 0.0471(10) Uani 1 1 d .
H12 H 0.3473 -0.0206 0.3406 0.056 Uiso 1 1 calc R
C13 C 0.3151(2) 0.0986(3) 0.3030(2) 0.0501(11) Uani 1 1 d .
H13 H 0.3307 0.1288 0.3486 0.060 Uiso 1 1 calc R
C14 C 0.2826(2) 0.1421(3) 0.2395(2) 0.0448(10) Uani 1 1 d .
H14 H 0.2761 0.2022 0.2415 0.054 Uiso 1 1 calc R
C15 C 0.25957(17) 0.0961(2) 0.1726(2) 0.0349(9) Uani 1 1 d .
C16 C 0.22506(18) 0.1389(2) 0.1006(2) 0.0372(9) Uani 1 1 d .
H16A H 0.1812 0.1384 0.0992 0.045 Uiso 1 1 calc R
H16B H 0.2381 0.1994 0.0997 0.045 Uiso 1 1 calc R
C17 C 0.33246(19) -0.1381(2) 0.0292(2) 0.0422(10) Uani 1 1 d .
H17 H 0.3123 -0.1895 0.0368 0.051 Uiso 1 1 calc R
C18 C 0.3893(2) -0.1435(3) 0.0131(3) 0.0521(11) Uani 1 1 d .
H18 H 0.4075 -0.1978 0.0098 0.063 Uiso 1 1 calc R
C19 C 0.4194(2) -0.0681(3) 0.0018(3) 0.0574(12) Uani 1 1 d .
H19 H 0.4583 -0.0704 -0.0093 0.069 Uiso 1 1 calc R
C20 C 0.39112(19) 0.0106(3) 0.0071(2) 0.0472(10) Uani 1 1 d .
H20 H 0.4107 0.0626 -0.0002 0.057 Uiso 1 1 calc R
C21 C 0.33393(17) 0.0120(2) 0.0232(2) 0.0318(8) Uani 1 1 d .
C22 C 0.30375(17) 0.0977(2) 0.0334(2) 0.0359(9) Uani 1 1 d .
H22A H 0.3251 0.1232 0.0820 0.043 Uiso 1 1 calc R
H22B H 0.3090 0.1372 -0.0072 0.043 Uiso 1 1 calc R
C23 C 0.19806(17) 0.1219(2) -0.0393(2) 0.0337(8) Uani 1 1 d .
C24 C 0.14467(18) 0.1699(2) -0.0426(2) 0.0423(10) Uani 1 1 d .
H24 H 0.1317 0.1817 0.0023 0.051 Uiso 1 1 calc R
C25 C 0.11058(19) 0.2004(3) -0.1120(2) 0.0469(10) Uani 1 1 d .
H25 H 0.0753 0.2333 -0.1125 0.056 Uiso 1 1 calc R
C26 C 0.12691(19) 0.1838(2) -0.1805(2) 0.0415(10) Uani 1 1 d .
C27 C 0.0900(2) 0.2203(3) -0.2555(3) 0.0592(12) Uani 1 1 d .
H27A H 0.0509 0.1908 -0.2695 0.089 Uiso 1 1 calc R
H27B H 0.1124 0.2115 -0.2951 0.089 Uiso 1 1 calc R
H27C H 0.0834 0.2818 -0.2498 0.089 Uiso 1 1 calc R
C28 C 0.1793(2) 0.1341(3) -0.1763(2) 0.0478(10) Uani 1 1 d .
H28 H 0.1916 0.1208 -0.2214 0.057 Uiso 1 1 calc R
C29 C 0.2140(2) 0.1035(2) -0.1076(2) 0.0447(10) Uani 1 1 d .
H29 H 0.2489 0.0697 -0.1073 0.054 Uiso 1 1 calc R
H5A H 1.008(2) 0.489(3) 0.664(3) 0.060(15) Uiso 1 1 d D
H5B H 0.9683(17) 0.5014(19) 0.718(2) 0.026(9) Uiso 1 1 d D

loop_
_atom_site_aniso_label
_atom_site_aniso_U_11
_atom_site_aniso_U_22
_atom_site_aniso_U_33
_atom_site_aniso_U_23
_atom_site_aniso_U_13
_atom_site_aniso_U_12
Ni1 0.0326(3) 0.0217(2) 0.0393(3) -0.00046(19) 0.0089(2) -0.00215(19)
Cl1 0.0525(6) 0.0246(4) 0.0526(6) 0.0049(4) 0.0135(5) -0.0028(4)
Cl2 0.0534(7) 0.0418(6) 0.0745(8) -0.0013(5) 0.0261(6) -0.0034(5)
O1 0.097(3) 0.137(4) 0.103(3) -0.044(3) -0.001(3) -0.005(3)
O2 0.075(3) 0.051(2) 0.157(4) -0.029(2) 0.024(3) 0.0027(18)
O3 0.200(7) 0.169(5) 0.187(6) 0.053(4) 0.125(5) -0.037(5)
O4 0.066(3) 0.063(2) 0.152(4) 0.018(2) 0.036(3) 0.0211(19)
O5 0.54(3) 0.272(14) 0.258(16) 0.034(10) -0.051(17) 0.055(16)
N1 0.0374(19) 0.0259(15) 0.0440(19) 0.0006(13) 0.0062(15) -0.0007(13)
N2 0.0351(18) 0.0262(16) 0.053(2) 0.0040(14) 0.0116(16) 0.0026(13)
N3 0.0371(18) 0.0239(15) 0.0402(18) 0.0007(13) 0.0070(15) -0.0025(13)
N4 0.0340(17) 0.0217(14) 0.0405(18) 0.0005(13) 0.0095(14) -0.0005(12)
N5 0.0317(17) 0.0273(16) 0.0424(19) 0.0013(13) 0.0071(14) 0.0025(13)
C1 0.042(2) 0.039(2) 0.047(2) -0.0038(18) 0.008(2) -0.0011(18)
C2 0.060(3) 0.052(3) 0.045(3) -0.008(2) 0.007(2) 0.004(2)
C3 0.051(3) 0.056(3) 0.057(3) -0.011(2) -0.006(2) -0.002(2)
C4 0.037(2) 0.048(2) 0.064(3) -0.004(2) -0.003(2) -0.0034(19)
C5 0.036(2) 0.0257(18) 0.055(3) 0.0051(17) 0.008(2) 0.0009(16)
C6 0.034(2) 0.0261(18) 0.054(3) 0.0078(17) 0.0080(19) 0.0025(16)
C7 0.035(2) 0.049(2) 0.073(3) 0.010(2) 0.009(2) -0.0008(19)
C8 0.040(3) 0.057(3) 0.081(4) 0.011(3) 0.028(3) 0.002(2)
C9 0.058(3) 0.048(2) 0.067(3) 0.006(2) 0.035(3) 0.007(2)
C10 0.048(3) 0.033(2) 0.059(3) -0.0016(19) 0.020(2) -0.0004(18)
C11 0.043(2) 0.031(2) 0.047(2) 0.0033(17) 0.010(2) -0.0009(17)
C12 0.052(3) 0.046(2) 0.039(2) 0.0064(19) 0.002(2) -0.004(2)
C13 0.059(3) 0.051(3) 0.039(2) -0.008(2) 0.009(2) -0.014(2)
C14 0.055(3) 0.037(2) 0.044(2) -0.0056(18) 0.015(2) -0.0055(19)
C15 0.038(2) 0.0271(19) 0.041(2) -0.0045(16) 0.0110(18) -0.0035(16)
C16 0.046(2) 0.0226(18) 0.044(2) -0.0011(16) 0.0102(19) 0.0010(16)
C17 0.043(2) 0.0289(19) 0.057(3) 0.0026(17) 0.016(2) 0.0006(17)
C18 0.052(3) 0.040(2) 0.067(3) 0.009(2) 0.019(2) 0.015(2)
C19 0.033(2) 0.060(3) 0.082(3) 0.014(2) 0.017(2) 0.012(2)
C20 0.035(2) 0.044(2) 0.064(3) 0.013(2) 0.013(2) 0.0003(18)
C21 0.030(2) 0.0293(18) 0.034(2) 0.0039(15) 0.0034(16) -0.0021(15)
C22 0.034(2) 0.0316(19) 0.043(2) 0.0023(16) 0.0090(18) -0.0061(16)
C23 0.039(2) 0.0205(17) 0.042(2) -0.0002(15) 0.0099(18) -0.0024(15)
C24 0.037(2) 0.045(2) 0.046(2) -0.0045(18) 0.0118(19) 0.0011(18)
C25 0.037(2) 0.044(2) 0.057(3) -0.004(2) 0.005(2) 0.0035(18)
C26 0.040(2) 0.033(2) 0.047(3) 0.0005(17) 0.002(2) -0.0082(17)
C27 0.053(3) 0.055(3) 0.062(3) 0.007(2) -0.001(2) 0.001(2)
C28 0.058(3) 0.044(2) 0.043(2) 0.0039(19) 0.014(2) 0.007(2)
C29 0.048(3) 0.040(2) 0.048(3) 0.0015(19) 0.014(2) 0.0092(19)

loop_
_atom_type_symbol
_atom_type_description
_atom_type_scat_dispersion_real
_atom_type_scat_dispersion_imag
_atom_type_scat_source
C C 0.0033 0.0016 'International Tables Vol C Tables 4.2.6.8 and 6.1.1.4'
H H 0.0000 0.0000 'International Tables Vol C Tables 4.2.6.8 and 6.1.1.4'
N N 0.0061 0.0033 'International Tables Vol C Tables 4.2.6.8 and 6.1.1.4'
O O 0.0106 0.0060 'International Tables Vol C Tables 4.2.6.8 and 6.1.1.4'
Cl Cl 0.1484 0.1585 'International Tables Vol C Tables 4.2.6.8 and 6.1.1.4'
Ni Ni 0.3393 1.1124 'International Tables Vol C Tables 4.2.6.8 and 6.1.1.4'

loop_
_geom_angle_atom_site_label_1
_geom_angle_atom_site_label_2
_geom_angle_atom_site_label_3
_geom_angle
N5 Ni1 N1 95.98(12)
N5 Ni1 N3 90.65(12)
N1 Ni1 N3 171.65(12)
N5 Ni1 N2 173.53(12)
N1 Ni1 N2 78.50(13)
N3 Ni1 N2 94.57(13)
N5 Ni1 N4 80.24(11)
N1 Ni1 N4 99.29(11)
N3 Ni1 N4 76.79(11)
N2 Ni1 N4 97.21(11)
N5 Ni1 Cl1 96.37(8)
N1 Ni1 Cl1 90.04(8)
N3 Ni1 Cl1 94.28(8)
N2 Ni1 Cl1 87.07(8)
N4 Ni1 Cl1 170.34(8)
O3 Cl2 O4 113.2(4)
O3 Cl2 O2 110.6(3)
O4 Cl2 O2 108.8(2)
O3 Cl2 O1 110.6(4)
O4 Cl2 O1 107.7(3)
O2 Cl2 O1 105.8(3)
C1 N1 C5 117.9(3)
C1 N1 Ni1 126.9(3)
C5 N1 Ni1 114.7(3)
C10 N2 C6 118.2(4)
C10 N2 Ni1 126.9(3)
C6 N2 Ni1 112.9(3)
C11 N3 C15 118.2(3)
C11 N3 Ni1 127.0(2)
C15 N3 Ni1 114.8(2)
C23 N4 C16 113.3(3)
C23 N4 C22 112.6(3)
C16 N4 C22 108.9(3)
C23 N4 Ni1 115.9(2)
C16 N4 Ni1 100.1(2)
C22 N4 Ni1 105.04(19)
C17 N5 C21 118.4(3)
C17 N5 Ni1 124.6(3)
C21 N5 Ni1 116.8(2)
N1 C1 C2 123.8(4)
C3 C2 C1 118.8(4)
C2 C3 C4 118.8(4)
C3 C4 C5 119.4(4)
N1 C5 C4 121.2(4)
N1 C5 C6 115.7(3)
C4 C5 C6 123.1(4)
N2 C6 C7 120.8(4)
N2 C6 C5 115.7(3)
C7 C6 C5 123.5(4)
C8 C7 C6 120.1(4)
C7 C8 C9 119.1(4)
C10 C9 C8 118.6(4)
N2 C10 C9 123.1(4)
N3 C11 C12 123.1(3)
C11 C12 C13 118.4(4)
C14 C13 C12 119.3(4)
C13 C14 C15 119.4(4)
N3 C15 C14 121.5(3)
N3 C15 C16 115.9(3)
C14 C15 C16 122.6(3)
N4 C16 C15 110.1(3)
N5 C17 C18 122.4(4)
C17 C18 C19 119.3(4)
C18 C19 C20 118.6(4)
C21 C20 C19 119.6(4)
N5 C21 C20 121.7(3)
N5 C21 C22 118.0(3)
C20 C21 C22 120.2(3)
N4 C22 C21 115.0(3)
C29 C23 C24 117.5(4)
C29 C23 N4 120.1(3)
C24 C23 N4 122.4(3)
C25 C24 C23 120.6(4)
C24 C25 C26 122.3(4)
C25 C26 C28 116.3(4)
C25 C26 C27 121.4(4)
C28 C26 C27 122.3(4)
C29 C28 C26 122.2(4)
C23 C29 C28 121.1(4)

loop_
_geom_bond_atom_site_label_1
_geom_bond_atom_site_label_2
_geom_bond_distance
_geom_bond_site_symmetry_2
Ni1 N5 2.057(3) .
Ni1 N1 2.069(3) .
Ni1 N3 2.074(3) .
Ni1 N2 2.098(3) .
Ni1 N4 2.261(3) .
Ni1 Cl1 2.3761(10) .
Cl2 O3 1.357(4) .
Cl2 O4 1.414(4) .
Cl2 O2 1.416(3) .
Cl2 O1 1.421(4) .
O5 O5 1.74(3) 2_756
N1 C1 1.325(5) .
N1 C5 1.341(5) .
N2 C10 1.340(5) .
N2 C6 1.346(5) .
N3 C11 1.335(5) .
N3 C15 1.342(4) .
N4 C23 1.443(4) .
N4 C16 1.484(4) .
N4 C22 1.489(5) .
N5 C17 1.335(5) .
N5 C21 1.338(4) .
C1 C2 1.369(6) .
C2 C3 1.356(6) .
C3 C4 1.378(6) .
C4 C5 1.387(5) .
C5 C6 1.467(6) .
C6 C7 1.384(5) .
C7 C8 1.360(6) .
C8 C9 1.373(6) .
C9 C10 1.365(6) .
C11 C12 1.372(5) .
C12 C13 1.374(6) .
C13 C14 1.370(6) .
C14 C15 1.381(5) .
C15 C16 1.489(5) .
C17 C18 1.359(6) .
C18 C19 1.370(6) .
C19 C20 1.370(6) .
C20 C21 1.365(5) .
C21 C22 1.500(5) .
C23 C29 1.373(5) .
C23 C24 1.385(5) .
C24 C25 1.376(6) .
C25 C26 1.377(6) .
C26 C28 1.378(6) .
C26 C27 1.508(6) .
C28 C29 1.373(5) .
